data_7160888
loop_
_publ_author_name
'Gapare, Rosinah Liandrah'
'Diaz-Rodriguez, Roberto M'
'Williams, Victoria A.'
'Atwood, Mark'
'Cotnam, Michael J.'
'Hilborn, James W.'
'Johnson, Erin R.'
'Robertson, Katherine N.'
'Thompson, Alison'

_publ_section_title
;
 Reactivity of an aza-dipyrrin and an aza-BODIPY motif bearing two
 2-pyridyl units: an emissive NNN binding pocket.
;
_journal_issue 45
_journal_name_full 'Organic &amp; biomolecular chemistry'
_journal_page_first 10391
_journal_page_last 10397
_journal_paper_doi 10.1039/d5ob01628b
_journal_volume 23
_journal_year 2025
_chemical_formula_moiety '2(C16 H12 CL0.50 N3 O2 Zn0.50), 2(Cl0.5 O2)'
_chemical_formula_sum 'C16 H12 Cl N3 O4 Zn0.5'
_chemical_formula_weight 378.42
_space_group_crystal_system monoclinic
_space_group_IT_number 11
_space_group_name_Hall '-P 2yb'
_space_group_name_H-M_alt 'P 1 21/m 1'
_atom_sites_solution_hydrogens mixed
_atom_sites_solution_primary dual
_audit_creation_method SHELXL-2019/3
_audit_update_record
;
2025-09-08 deposited with the CCDC.	2025-10-27 downloaded from the CCDC.
;
_cell_angle_alpha 90
_cell_angle_beta 97.935(2)
_cell_angle_gamma 90
_cell_formula_units_Z 4
_cell_length_a 7.3293(3)
_cell_length_b 15.3801(6)
_cell_length_c 13.5077(5)
_cell_measurement_reflns_used 9965
_cell_measurement_temperature 150(2)
_cell_measurement_theta_max 68.2619
_cell_measurement_theta_min 3.3035
_cell_volume 1508.08(10)
_computing_cell_refinement 'SAINT V8.40B (Bruker AXS LLC, 2019)'
_computing_data_collection 'Bruker Instrument Service v8.5.0.11 RC8'
_computing_data_reduction 'SAINT V8.40B (Bruker AXS LLC, 2019)'
_computing_structure_refinement 'SHELXL-2019/2 (Sheldrick, 2019)'
_computing_structure_solution 'SHELXT-2014 (Sheldrick, 2015)'
_diffrn_ambient_temperature 150(2)
_diffrn_detector '100 \\times 140 mm^2^ CMOS sensor'
_diffrn_detector_area_resol_mean 7.3910
_diffrn_detector_type 'Bruker PHOTON III'
_diffrn_measured_fraction_theta_full 0.992
_diffrn_measured_fraction_theta_max 0.989
_diffrn_measurement_device '\k--geometry diffractometer'
_diffrn_measurement_device_type 'Bruker D8 VENTURE'
_diffrn_radiation_monochromator 'multilayer mirror'
_diffrn_radiation_type CuK\a
_diffrn_radiation_wavelength 1.54178
_diffrn_reflns_av_R_equivalents 0.0452
_diffrn_reflns_av_unetI/netI 0.0240
_diffrn_reflns_Laue_measured_fraction_full 0.992
_diffrn_reflns_Laue_measured_fraction_max 0.989
_diffrn_reflns_limit_h_max 8
_diffrn_reflns_limit_h_min -8
_diffrn_reflns_limit_k_max 16
_diffrn_reflns_limit_k_min -18
_diffrn_reflns_limit_l_max 16
_diffrn_reflns_limit_l_min -16
_diffrn_reflns_number 22877
_diffrn_reflns_point_group_measured_fraction_full 0.992
_diffrn_reflns_point_group_measured_fraction_max 0.989
_diffrn_reflns_theta_full 67.679
_diffrn_reflns_theta_max 68.370
_diffrn_reflns_theta_min 3.303
_diffrn_source_current 1.1
_diffrn_source_power 0.06
_diffrn_source_type 'Incoatec I\mS 3.0'
_diffrn_source_voltage 50
_exptl_absorpt_coefficient_mu 3.333
_exptl_absorpt_correction_T_max 0.0938
_exptl_absorpt_correction_T_min 0.0150
_exptl_absorpt_correction_type multi-scan
_exptl_absorpt_process_details
;
 SADABS 2016/2: Krause, L., Herbst-Irmer, R., Sheldrick G.M. & Stalke D.,
 J. Appl. Cryst. 48 (2015) 3-10.
;
_exptl_crystal_colour 'dark green'
_exptl_crystal_density_diffrn 1.667
_exptl_crystal_description 'thin plate'
_exptl_crystal_F_000 772
_exptl_crystal_size_max 0.120
_exptl_crystal_size_mid 0.057
_exptl_crystal_size_min 0.011
_refine_diff_density_max 1.315
_refine_diff_density_min -0.546
_refine_diff_density_rms 0.139
_refine_ls_extinction_method none
_refine_ls_goodness_of_fit_ref 1.181
_refine_ls_hydrogen_treatment mixed
_refine_ls_matrix_type full
_refine_ls_number_parameters 316
_refine_ls_number_reflns 2855
_refine_ls_number_restraints 353
_refine_ls_restrained_S_all 1.116
_refine_ls_R_factor_all 0.1605
_refine_ls_R_factor_gt 0.1275
_refine_ls_shift/su_max 0.000
_refine_ls_shift/su_mean 0.000
_refine_ls_structure_factor_coef Fsqd
_refine_ls_weighting_details 'w=1/[\s^2^(Fo^2^)+(0.1600P)^2^+6.1835P] where P=(Fo^2^+2Fc^2^)/3'
_refine_ls_weighting_scheme calc
_refine_ls_wR_factor_gt 0.3236
_refine_ls_wR_factor_ref 0.3610
_reflns_Friedel_coverage 0.000
_reflns_number_gt 2020
_reflns_number_total 2855
_reflns_threshold_expression 'I > 2\s(I)'
_cod_data_source_file d5ob01628b2.cif
_cod_data_source_block cmpd4Zn_AT034
_cod_original_sg_symbol_H-M 'P 21/m'
_cod_original_formula_sum 'C16 H12 Cl N3 O4 Zn0.50'
_cod_database_code 7160888
_shelx_shelxl_version_number 2019/3
_shelx_space_group_comment
;
The symmetry employed for this shelxl refinement is uniquely defined
by the following loop, which should always be used as a source of
symmetry information in preference to the above space-group names.
They are only intended as comments.
;
_shelx_estimated_absorpt_t_min 0.690
_shelx_estimated_absorpt_t_max 0.964
_diffrn_source_source 'microfocus sealed tube'

loop_
_space_group_symop_operation_xyz
'x, y, z'
'-x, y+1/2, -z'
'-x, -y, -z'
'x, -y-1/2, z'

loop_
_atom_site_label
_atom_site_type_symbol
_atom_site_fract_x
_atom_site_fract_y
_atom_site_fract_z
_atom_site_U_iso_or_equiv
_atom_site_adp_type
_atom_site_occupancy
_atom_site_site_symmetry_order
_atom_site_calc_flag
_atom_site_refinement_flags_posn
_atom_site_refinement_flags_adp
_atom_site_refinement_flags_occupancy
_atom_site_disorder_assembly
_atom_site_disorder_group
Cl1 Cl 0.9686(4) 0.250000 0.6251(2) 0.0798(9) Uani 1 2 d S T P . .
O1 O 0.892(2) 0.3407(10) 0.6227(12) 0.090(4) Uani 0.5 1 d . . P . .
O2 O 0.820(2) 0.1953(10) 0.6361(11) 0.082(3) Uani 0.5 1 d . . P . .
O3 O 1.1111(15) 0.250000 0.7073(8) 0.103(3) Uani 1 2 d S T P . .
O4 O 1.0380(18) 0.236(4) 0.5329(10) 0.104(11) Uani 0.5 1 d . . P . .
Cl2A Cl 0.300(3) 0.2454(17) 0.2004(16) 0.088(3) Uani 0.25 1 d D U P A -1
O5A O 0.125(3) 0.258(5) 0.139(2) 0.107(9) Uani 0.25 1 d D U P A -1
O6A O 0.275(5) 0.182(2) 0.275(2) 0.106(7) Uani 0.25 1 d D U P A -1
O7A O 0.356(5) 0.3269(18) 0.246(3) 0.084(7) Uani 0.25 1 d D U P A -1
O8A O 0.437(4) 0.2199(17) 0.140(2) 0.112(6) Uani 0.25 1 d D U P A -1
Cl2B Cl 0.311(3) 0.248(2) 0.2071(15) 0.089(3) Uani 0.25 1 d D U P B -2
O5B O 0.188(4) 0.242(5) 0.1142(19) 0.099(7) Uani 0.25 1 d D U P B -2
O6B O 0.407(6) 0.167(2) 0.223(4) 0.102(8) Uani 0.25 1 d D U P B -2
O7B O 0.439(5) 0.318(2) 0.198(3) 0.092(7) Uani 0.25 1 d D U P B -2
O8B O 0.208(4) 0.2716(15) 0.2861(18) 0.097(7) Uani 0.25 1 d D U P B -2
Zn1 Zn 0.5417(2) 0.250000 0.59978(12) 0.0808(7) Uani 1 2 d S T P . .
N1 N 0.6580(9) 0.1610(4) 0.8951(5) 0.0702(15) Uani 1 1 d D . . . .
H1N H 0.70(3) 0.198(10) 0.946(10) 0.105 Uiso 0.5 1 d D U P . .
N2 N 0.5443(13) 0.250000 0.7544(7) 0.069(2) Uani 1 2 d S T P . .
N3 N 0.4198(10) 0.1322(5) 0.5810(5) 0.0743(16) Uani 1 1 d . . . . .
N4 N 0.6125(15) 0.250000 0.4486(8) 0.079(2) Uani 1 2 d S T P . .
C1 C 0.6706(11) 0.0756(5) 0.9118(6) 0.0703(18) Uani 1 1 d . . . . .
C2 C 0.5913(11) 0.0294(6) 0.8247(6) 0.0722(18) Uani 1 1 d . . . . .
H2 H 0.582998 -0.031959 0.817471 0.087 Uiso 1 1 calc R U . . .
C3 C 0.5295(11) 0.0898(5) 0.7534(6) 0.0694(17) Uani 1 1 d . . . . .
C4 C 0.5762(11) 0.1733(5) 0.7993(6) 0.0714(18) Uani 1 1 d . . . . .
C5 C 0.7558(11) 0.0368(6) 1.0050(6) 0.0715(18) Uani 1 1 d . . . . .
C6 C 0.8524(13) 0.0864(6) 1.0834(6) 0.079(2) Uani 1 1 d . . . . .
H6 H 0.858195 0.147864 1.077067 0.095 Uiso 1 1 calc R U . . .
C7 C 0.9376(13) 0.0471(6) 1.1683(7) 0.085(2) Uani 1 1 d . . . . .
H7 H 1.002561 0.081772 1.219669 0.102 Uiso 1 1 calc R U . . .
C8 C 0.9313(13) -0.0422(6) 1.1810(7) 0.084(2) Uani 1 1 d . . . . .
H8 H 0.990786 -0.068635 1.240388 0.101 Uiso 1 1 calc R U . . .
C9 C 0.8365(13) -0.0922(6) 1.1054(7) 0.080(2) Uani 1 1 d . . . . .
H9 H 0.830735 -0.153525 1.112975 0.096 Uiso 1 1 calc R U . . .
C10 C 0.7505(12) -0.0536(6) 1.0191(6) 0.0747(19) Uani 1 1 d . . . . .
H10 H 0.686311 -0.088959 0.968108 0.090 Uiso 1 1 calc R U . . .
C11 C 0.4292(11) 0.0718(5) 0.6542(6) 0.0721(18) Uani 1 1 d . . . . .
C12 C 0.3431(12) -0.0076(6) 0.6342(7) 0.076(2) Uani 1 1 d . . . . .
H12 H 0.351252 -0.049873 0.685870 0.092 Uiso 1 1 calc R U . . .
C13 C 0.2469(13) -0.0274(7) 0.5430(7) 0.085(2) Uani 1 1 d . . . . .
H13 H 0.189757 -0.082564 0.530776 0.103 Uiso 1 1 calc R U . . .
C14 C 0.2354(12) 0.0351(7) 0.4694(7) 0.085(2) Uani 1 1 d . . . . .
H14 H 0.167154 0.024471 0.405566 0.102 Uiso 1 1 calc R U . . .
C15 C 0.3239(12) 0.1131(6) 0.4897(6) 0.079(2) Uani 1 1 d . . . . .
H15 H 0.318077 0.155459 0.438109 0.095 Uiso 1 1 calc R U . . .
C16 C 0.697(2) 0.250000 0.3814(11) 0.094(4) Uani 1 2 d S T P . .
C17 C 0.814(3) 0.250000 0.3039(13) 0.111(5) Uani 1 2 d S T P . .
H17A H 0.788045 0.301520 0.261631 0.166 Uiso 0.5 1 calc R U P . .
H17B H 0.791001 0.197482 0.263014 0.166 Uiso 0.5 1 calc R U P . .
H17C H 0.943650 0.250998 0.334397 0.166 Uiso 0.5 1 calc R U P . .

loop_
_atom_site_aniso_label
_atom_site_aniso_U_11
_atom_site_aniso_U_22
_atom_site_aniso_U_33
_atom_site_aniso_U_23
_atom_site_aniso_U_13
_atom_site_aniso_U_12
Cl1 0.0776(17) 0.0809(19) 0.0792(18) 0.000 0.0051(14) 0.000
O1 0.105(11) 0.083(9) 0.078(8) -0.001(7) 0.001(7) 0.000(7)
O2 0.077(7) 0.087(9) 0.083(8) 0.005(7) 0.015(5) 0.001(6)
O3 0.096(6) 0.104(7) 0.101(6) 0.000 -0.010(5) 0.000
O4 0.099(7) 0.12(3) 0.105(7) -0.004(10) 0.044(6) 0.011(12)
Cl2A 0.105(6) 0.070(6) 0.085(6) -0.023(9) -0.004(5) 0.001(8)
O5A 0.117(14) 0.084(17) 0.107(15) -0.032(17) -0.029(12) 0.007(17)
O6A 0.132(17) 0.065(12) 0.111(14) -0.005(11) -0.016(11) -0.013(11)
O7A 0.116(16) 0.052(10) 0.082(14) -0.020(10) 0.003(12) -0.007(10)
O8A 0.133(12) 0.083(13) 0.119(13) -0.039(10) 0.009(10) 0.001(10)
Cl2B 0.105(6) 0.070(6) 0.085(6) -0.020(9) -0.006(5) -0.003(10)
O5B 0.107(13) 0.083(15) 0.098(11) -0.035(15) -0.012(10) 0.002(14)
O6B 0.125(16) 0.061(11) 0.113(17) -0.018(12) -0.012(13) -0.005(11)
O7B 0.119(13) 0.062(11) 0.090(15) -0.028(11) -0.006(10) -0.018(11)
O8B 0.127(14) 0.065(16) 0.093(10) -0.012(9) -0.004(10) -0.005(9)
Zn1 0.0899(12) 0.0817(12) 0.0700(11) 0.000 0.0079(8) 0.000
N1 0.074(4) 0.071(3) 0.066(3) -0.003(3) 0.010(3) 0.004(3)
N2 0.072(5) 0.066(4) 0.069(5) 0.000 0.015(4) 0.000
N3 0.080(4) 0.074(4) 0.067(3) 0.002(3) 0.007(3) 0.005(3)
N4 0.089(7) 0.079(6) 0.067(5) 0.000 0.004(4) 0.000
C1 0.074(4) 0.072(4) 0.065(4) 0.003(3) 0.013(3) 0.001(3)
C2 0.075(5) 0.070(4) 0.072(4) 0.001(3) 0.013(3) 0.005(4)
C3 0.072(4) 0.070(4) 0.067(4) 0.003(3) 0.012(3) 0.001(3)
C4 0.073(4) 0.068(4) 0.073(4) 0.003(3) 0.008(3) 0.004(3)
C5 0.080(5) 0.071(4) 0.065(4) 0.004(3) 0.016(3) 0.008(4)
C6 0.098(6) 0.075(5) 0.066(4) 0.003(3) 0.019(4) 0.004(4)
C7 0.092(6) 0.086(5) 0.077(5) 0.005(4) 0.007(4) -0.003(4)
C8 0.085(5) 0.087(5) 0.081(5) 0.015(4) 0.011(4) 0.006(4)
C9 0.090(5) 0.065(4) 0.086(5) 0.014(4) 0.013(4) 0.008(4)
C10 0.078(5) 0.075(4) 0.072(4) 0.003(4) 0.012(3) 0.001(4)
C11 0.073(4) 0.073(4) 0.070(4) -0.008(3) 0.010(3) 0.007(3)
C12 0.083(5) 0.073(4) 0.073(4) -0.009(4) 0.013(4) 0.004(4)
C13 0.088(5) 0.084(5) 0.083(5) -0.015(4) 0.006(4) -0.003(4)
C14 0.077(5) 0.099(5) 0.075(5) -0.011(4) 0.001(4) 0.014(4)
C15 0.078(5) 0.090(5) 0.069(4) 0.001(4) 0.008(3) 0.008(4)
C16 0.116(10) 0.089(9) 0.076(7) 0.000 0.013(6) 0.000
C17 0.138(13) 0.105(11) 0.096(10) 0.000 0.040(9) 0.000

loop_
_atom_type_symbol
_atom_type_description
_atom_type_scat_dispersion_real
_atom_type_scat_dispersion_imag
_atom_type_scat_source
C C 0.0181 0.0091 'International Tables Vol C Tables 4.2.6.8 and 6.1.1.4'
H H 0.0000 0.0000 'International Tables Vol C Tables 4.2.6.8 and 6.1.1.4'
Cl Cl 0.3639 0.7018 'International Tables Vol C Tables 4.2.6.8 and 6.1.1.4'
N N 0.0311 0.0180 'International Tables Vol C Tables 4.2.6.8 and 6.1.1.4'
O O 0.0492 0.0322 'International Tables Vol C Tables 4.2.6.8 and 6.1.1.4'
Zn Zn -1.5491 0.6778 'International Tables Vol C Tables 4.2.6.8 and 6.1.1.4'

loop_
_geom_angle_atom_site_label_1
_geom_angle_atom_site_label_2
_geom_angle_atom_site_label_3
_geom_angle
_geom_angle_site_symmetry_1
_geom_angle_site_symmetry_3
_geom_angle_publ_flag
O2 Cl1 O2 73.9(13) . 4_565 ?
O2 Cl1 O3 114.6(7) . . ?
O2 Cl1 O3 114.6(7) 4_565 . ?
O2 Cl1 O4 112.4(19) . . ?
O2 Cl1 O4 124.0(18) 4_565 . ?
O3 Cl1 O4 111.9(8) . . ?
O2 Cl1 O4 123.9(18) . 4_565 ?
O2 Cl1 O4 112.4(19) 4_565 4_565 ?
O3 Cl1 O4 111.9(8) . 4_565 ?
O4 Cl1 O4 17(5) . 4_565 ?
O2 Cl1 O1 105.5(11) . . ?
O2 Cl1 O1 31.9(6) 4_565 . ?
O3 Cl1 O1 104.4(6) . . ?
O4 Cl1 O1 107(2) . . ?
O4 Cl1 O1 91(2) 4_565 . ?
O2 Cl1 O1 31.9(6) . 4_565 ?
O2 Cl1 O1 105.5(12) 4_565 4_565 ?
O3 Cl1 O1 104.4(6) . 4_565 ?
O4 Cl1 O1 91(2) . 4_565 ?
O4 Cl1 O1 107(2) 4_565 4_565 ?
O1 Cl1 O1 136.4(13) . 4_565 ?
O2 O1 Cl1 67.0(17) 4_565 . ?
O1 O2 Cl1 81.2(18) 4_565 . ?
O1 O2 O2 133.7(18) 4_565 4_565 ?
Cl1 O2 O2 53.1(6) . 4_565 ?
O1 O2 Zn1 146(2) 4_565 . ?
Cl1 O2 Zn1 117.2(9) . . ?
O2 O2 Zn1 67.5(4) 4_565 . ?
O4 O4 Cl1 82(2) 4_565 . ?
O6A Cl2A O7A 110.2(19) . . ?
O6A Cl2A O8A 112(2) . . ?
O7A Cl2A O8A 108(2) . . ?
O6A Cl2A O5A 108(3) . . ?
O7A Cl2A O5A 108(3) . . ?
O8A Cl2A O5A 110(2) . . ?
O6B Cl2B O8B 114(2) . . ?
O6B Cl2B O7B 110(2) . . ?
O8B Cl2B O7B 107(2) . . ?
O6B Cl2B O5B 108(3) . . ?
O8B Cl2B O5B 110(2) . . ?
O7B Cl2B O5B 108(3) . . ?
N3 Zn1 N3 127.5(4) 4_565 . ?
N3 Zn1 N2 93.9(2) 4_565 . ?
N3 Zn1 N2 93.9(2) . . ?
N3 Zn1 N4 92.3(2) 4_565 . ?
N3 Zn1 N4 92.3(2) . . ?
N2 Zn1 N4 165.8(4) . . ?
N3 Zn1 O2 93.8(4) 4_565 4_565 ?
N3 Zn1 O2 138.7(5) . 4_565 ?
N2 Zn1 O2 84.1(5) . 4_565 ?
N4 Zn1 O2 82.8(5) . 4_565 ?
N3 Zn1 O2 138.7(5) 4_565 . ?
N3 Zn1 O2 93.8(4) . . ?
N2 Zn1 O2 84.1(5) . . ?
N4 Zn1 O2 82.8(5) . . ?
O2 Zn1 O2 45.0(8) 4_565 . ?
C1 N1 C4 108.0(7) . . ?
C1 N1 H1N 119(10) . . ?
C4 N1 H1N 133(10) . . ?
C4 N2 C4 124.6(10) 4_565 . ?
C4 N2 Zn1 115.6(5) 4_565 . ?
C4 N2 Zn1 115.6(5) . . ?
C11 N3 C15 118.8(8) . . ?
C11 N3 Zn1 123.2(5) . . ?
C15 N3 Zn1 118.0(6) . . ?
C16 N4 Zn1 162.0(11) . . ?
N1 C1 C2 109.9(7) . . ?
N1 C1 C5 124.2(8) . . ?
C2 C1 C5 125.9(8) . . ?
C3 C2 C1 107.4(7) . . ?
C3 C2 H2 126.3 . . ?
C1 C2 H2 126.3 . . ?
C2 C3 C4 105.4(7) . . ?
C2 C3 C11 126.3(8) . . ?
C4 C3 C11 128.2(7) . . ?
N2 C4 N1 125.6(8) . . ?
N2 C4 C3 125.1(7) . . ?
N1 C4 C3 109.3(7) . . ?
C10 C5 C6 117.0(8) . . ?
C10 C5 C1 120.5(8) . . ?
C6 C5 C1 122.5(8) . . ?
C7 C6 C5 120.8(9) . . ?
C7 C6 H6 119.6 . . ?
C5 C6 H6 119.6 . . ?
C6 C7 C8 121.6(9) . . ?
C6 C7 H7 119.2 . . ?
C8 C7 H7 119.2 . . ?
C7 C8 C9 118.7(8) . . ?
C7 C8 H8 120.6 . . ?
C9 C8 H8 120.6 . . ?
C10 C9 C8 120.5(9) . . ?
C10 C9 H9 119.8 . . ?
C8 C9 H9 119.8 . . ?
C9 C10 C5 121.5(9) . . ?
C9 C10 H10 119.2 . . ?
C5 C10 H10 119.2 . . ?
N3 C11 C12 119.2(7) . . ?
N3 C11 C3 120.6(7) . . ?
C12 C11 C3 120.2(8) . . ?
C13 C12 C11 122.5(9) . . ?
C13 C12 H12 118.7 . . ?
C11 C12 H12 118.7 . . ?
C12 C13 C14 117.8(9) . . ?
C12 C13 H13 121.1 . . ?
C14 C13 H13 121.1 . . ?
C15 C14 C13 119.1(9) . . ?
C15 C14 H14 120.4 . . ?
C13 C14 H14 120.4 . . ?
N3 C15 C14 122.5(9) . . ?
N3 C15 H15 118.7 . . ?
C14 C15 H15 118.7 . . ?
N4 C16 C17 175.5(17) . . ?
C16 C17 H17A 109.5 . . ?
C16 C17 H17B 109.5 . . ?
H17A C17 H17B 109.5 . . ?
C16 C17 H17C 109.5 . . ?
H17A C17 H17C 109.5 . . ?
H17B C17 H17C 109.5 . . ?

loop_
_geom_bond_atom_site_label_1
_geom_bond_atom_site_label_2
_geom_bond_distance
_geom_bond_site_symmetry_2
_geom_bond_publ_flag
Cl1 O2 1.399(15) . ?
Cl1 O2 1.399(15) 4_565 ?
Cl1 O3 1.416(10) . ?
Cl1 O4 1.423(16) . ?
Cl1 O4 1.423(16) 4_565 ?
Cl1 O1 1.502(16) . ?
Cl1 O1 1.502(16) 4_565 ?
O1 O2 0.802(15) 4_565 ?
O2 O2 1.68(3) 4_565 ?
O2 Zn1 2.199(15) . ?
O4 O4 0.42(12) 4_565 ?
Cl2A O6A 1.429(15) . ?
Cl2A O7A 1.434(15) . ?
Cl2A O8A 1.435(15) . ?
Cl2A O5A 1.440(15) . ?
Cl2B O6B 1.432(15) . ?
Cl2B O8B 1.434(15) . ?
Cl2B O7B 1.437(15) . ?
Cl2B O5B 1.444(15) . ?
Zn1 N3 2.021(7) 4_565 ?
Zn1 N3 2.021(7) . ?
Zn1 N2 2.086(9) . ?
Zn1 N4 2.175(11) . ?
N1 C1 1.334(11) . ?
N1 C4 1.362(10) . ?
N1 H1N 0.91(2) . ?
N2 C4 1.332(9) 4_565 ?
N2 C4 1.332(9) . ?
N3 C11 1.351(11) . ?
N3 C15 1.365(11) . ?
N4 C16 1.167(18) . ?
C1 C2 1.428(12) . ?
C1 C5 1.455(11) . ?
C2 C3 1.368(11) . ?
C2 H2 0.9500 . ?
C3 C4 1.447(11) . ?
C3 C11 1.464(11) . ?
C5 C10 1.404(12) . ?
C5 C6 1.414(12) . ?
C6 C7 1.369(12) . ?
C6 H6 0.9500 . ?
C7 C8 1.385(13) . ?
C7 H7 0.9500 . ?
C8 C9 1.386(13) . ?
C8 H8 0.9500 . ?
C9 C10 1.380(12) . ?
C9 H9 0.9500 . ?
C10 H10 0.9500 . ?
C11 C12 1.383(12) . ?
C12 C13 1.367(12) . ?
C12 H12 0.9500 . ?
C13 C14 1.378(14) . ?
C13 H13 0.9500 . ?
C14 C15 1.373(14) . ?
C14 H14 0.9500 . ?
C15 H15 0.9500 . ?
C16 C17 1.44(2) . ?
C17 H17A 0.9800 . ?
C17 H17B 0.9800 . ?
C17 H17C 0.9800 . ?

loop_
_geom_hbond_atom_site_label_D
_geom_hbond_atom_site_label_H
_geom_hbond_atom_site_label_A
_geom_hbond_distance_DH
_geom_hbond_distance_HA
_geom_hbond_distance_DA
_geom_hbond_angle_DHA
_geom_hbond_site_symmetry_A
_geom_hbond_publ_flag
N1 H1N N1 0.91(2) 2.28(19) 2.737(14) 111(15) 4_565 yes

loop_
_geom_torsion_atom_site_label_1
_geom_torsion_atom_site_label_2
_geom_torsion_atom_site_label_3
_geom_torsion_atom_site_label_4
_geom_torsion
_geom_torsion_site_symmetry_1
_geom_torsion_site_symmetry_2
_geom_torsion_site_symmetry_3
_geom_torsion_site_symmetry_4
_geom_torsion_publ_flag
O2 Cl1 O1 O2 7.6(14) . . . 4_565 ?
O3 Cl1 O1 O2 -113.6(18) . . . 4_565 ?
O4 Cl1 O1 O2 128(2) . . . 4_565 ?
O4 Cl1 O1 O2 133(2) 4_565 . . 4_565 ?
O1 Cl1 O1 O2 17(3) 4_565 . . 4_565 ?
O2 Cl1 O2 O1 172.4(14) 4_565 . . 4_565 ?
O3 Cl1 O2 O1 -77.4(19) . . . 4_565 ?
O4 Cl1 O2 O1 52(3) . . . 4_565 ?
O4 Cl1 O2 O1 66(3) 4_565 . . 4_565 ?
O1 Cl1 O2 O1 168(2) . . . 4_565 ?
O3 Cl1 O2 O2 110.1(7) . . . 4_565 ?
O4 Cl1 O2 O2 -121(2) . . . 4_565 ?
O4 Cl1 O2 O2 -107(2) 4_565 . . 4_565 ?
O1 Cl1 O2 O2 -4.1(8) . . . 4_565 ?
O1 Cl1 O2 O2 -172.4(14) 4_565 . . 4_565 ?
O2 Cl1 O2 Zn1 22.3(12) 4_565 . . . ?
O3 Cl1 O2 Zn1 132.5(7) . . . . ?
O4 Cl1 O2 Zn1 -98(2) . . . . ?
O4 Cl1 O2 Zn1 -84(3) 4_565 . . . ?
O1 Cl1 O2 Zn1 18.2(10) . . . . ?
O1 Cl1 O2 Zn1 -150(2) 4_565 . . . ?
O2 Cl1 O4 O4 135.9(10) . . . 4_565 ?
O2 Cl1 O4 O4 50.8(15) 4_565 . . 4_565 ?
O3 Cl1 O4 O4 -93.4(10) . . . 4_565 ?
O1 Cl1 O4 O4 20.5(7) . . . 4_565 ?
O1 Cl1 O4 O4 160.4(6) 4_565 . . 4_565 ?
C4 N1 C1 C2 -1.1(9) . . . . ?
C4 N1 C1 C5 178.0(7) . . . . ?
N1 C1 C2 C3 0.1(9) . . . . ?
C5 C1 C2 C3 -178.9(8) . . . . ?
C1 C2 C3 C4 0.9(9) . . . . ?
C1 C2 C3 C11 -176.2(7) . . . . ?
C4 N2 C4 N1 -5.1(17) 4_565 . . . ?
Zn1 N2 C4 N1 151.0(7) . . . . ?
C4 N2 C4 C3 175.1(6) 4_565 . . . ?
Zn1 N2 C4 C3 -28.7(11) . . . . ?
C1 N1 C4 N2 -178.1(8) . . . . ?
C1 N1 C4 C3 1.7(9) . . . . ?
C2 C3 C4 N2 178.2(9) . . . . ?
C11 C3 C4 N2 -4.7(14) . . . . ?
C2 C3 C4 N1 -1.6(9) . . . . ?
C11 C3 C4 N1 175.5(7) . . . . ?
N1 C1 C5 C10 175.0(8) . . . . ?
C2 C1 C5 C10 -6.1(13) . . . . ?
N1 C1 C5 C6 -7.3(13) . . . . ?
C2 C1 C5 C6 171.6(8) . . . . ?
C10 C5 C6 C7 0.6(12) . . . . ?
C1 C5 C6 C7 -177.1(8) . . . . ?
C5 C6 C7 C8 -0.5(14) . . . . ?
C6 C7 C8 C9 0.2(14) . . . . ?
C7 C8 C9 C10 0.1(14) . . . . ?
C8 C9 C10 C5 0.0(13) . . . . ?
C6 C5 C10 C9 -0.3(12) . . . . ?
C1 C5 C10 C9 177.5(8) . . . . ?
C15 N3 C11 C12 0.6(11) . . . . ?
Zn1 N3 C11 C12 -179.3(6) . . . . ?
C15 N3 C11 C3 -179.6(7) . . . . ?
Zn1 N3 C11 C3 0.5(10) . . . . ?
C2 C3 C11 N3 -161.5(8) . . . . ?
C4 C3 C11 N3 22.0(13) . . . . ?
C2 C3 C11 C12 18.3(13) . . . . ?
C4 C3 C11 C12 -158.2(8) . . . . ?
N3 C11 C12 C13 -0.6(13) . . . . ?
C3 C11 C12 C13 179.6(8) . . . . ?
C11 C12 C13 C14 -0.6(13) . . . . ?
C12 C13 C14 C15 1.6(13) . . . . ?
C11 N3 C15 C14 0.4(12) . . . . ?
Zn1 N3 C15 C14 -179.7(7) . . . . ?
C13 C14 C15 N3 -1.6(13) . . . . ?
